data_7246269
loop_
_publ_author_name
'Xu, Jing'
'Wang, Qi'
'Ge, Wei-Wei'
'Wu, Dong'
'Redshaw, Carl'
'Chen, Kai'

_publ_section_title
;
 Sulfonate ligand-induced formation of alkali metal--cucurbit[5]uril-based
 assemblies
;
_journal_issue 10
_journal_name_full CrystEngComm
_journal_page_first 1529
_journal_page_last 1540
_journal_paper_doi 10.1039/D2CE01568D
_journal_volume 25
_journal_year 2023
_chemical_formula_sum 'C40 H50 K2 N20 O23 S2'
_chemical_formula_weight 1321.27
_space_group_crystal_system monoclinic
_space_group_IT_number 14
_space_group_name_Hall '-P 2ybc'
_space_group_name_H-M_alt 'P 1 21/c 1'
_atom_sites_solution_hydrogens geom
_audit_creation_method SHELXL-2014/7
_audit_update_record
;
2023-01-24 deposited with the CCDC.	2023-02-03 downloaded from the CCDC.
;
_cell_angle_alpha 90
_cell_angle_beta 94.661(5)
_cell_angle_gamma 90
_cell_formula_units_Z 4
_cell_length_a 12.274(5)
_cell_length_b 16.173(5)
_cell_length_c 27.018(5)
_cell_measurement_reflns_used 7298
_cell_measurement_temperature 293(2)
_cell_measurement_theta_max 25.41
_cell_measurement_theta_min 2.16
_cell_volume 5346(3)
_computing_structure_refinement 'SHELXL-2014/7 (Sheldrick, 2014)'
_diffrn_ambient_temperature 293(2)
_diffrn_measured_fraction_theta_full 1.000
_diffrn_measured_fraction_theta_max 1.000
_diffrn_measurement_device_type 'CCD area detector'
_diffrn_measurement_method 'phi and omega scans'
_diffrn_radiation_type MoK\a
_diffrn_radiation_wavelength 0.71073
_diffrn_reflns_av_R_equivalents 0.0423
_diffrn_reflns_av_unetI/netI 0.0541
_diffrn_reflns_Laue_measured_fraction_full 1.000
_diffrn_reflns_Laue_measured_fraction_max 1.000
_diffrn_reflns_limit_h_max 14
_diffrn_reflns_limit_h_min -14
_diffrn_reflns_limit_k_max 19
_diffrn_reflns_limit_k_min -18
_diffrn_reflns_limit_l_max 32
_diffrn_reflns_limit_l_min -30
_diffrn_reflns_number 29451
_diffrn_reflns_point_group_measured_fraction_full 1.000
_diffrn_reflns_point_group_measured_fraction_max 1.000
_diffrn_reflns_theta_full 24.999
_diffrn_reflns_theta_max 24.999
_diffrn_reflns_theta_min 1.469
_exptl_absorpt_coefficient_mu 0.348
_exptl_crystal_colour yellow
_exptl_crystal_density_diffrn 1.545
_exptl_crystal_description lump
_exptl_crystal_F_000 2552
_exptl_crystal_size_max 0.150
_exptl_crystal_size_mid 0.130
_exptl_crystal_size_min 0.110
_refine_diff_density_max 1.026
_refine_diff_density_min -0.690
_refine_diff_density_rms 0.088
_refine_ls_extinction_method none
_refine_ls_goodness_of_fit_ref 1.000
_refine_ls_hydrogen_treatment constr
_refine_ls_matrix_type full
_refine_ls_number_parameters 766
_refine_ls_number_reflns 9414
_refine_ls_number_restraints 168
_refine_ls_restrained_S_all 1.006
_refine_ls_R_factor_all 0.0842
_refine_ls_R_factor_gt 0.0633
_refine_ls_shift/su_max 0.001
_refine_ls_shift/su_mean 0.000
_refine_ls_structure_factor_coef Fsqd
_refine_ls_weighting_details 'w=1/[\s^2^(Fo^2^)+(0.1257P)^2^+6.0815P] where P=(Fo^2^+2Fc^2^)/3'
_refine_ls_weighting_scheme calc
_refine_ls_wR_factor_gt 0.1855
_refine_ls_wR_factor_ref 0.2082
_reflns_Friedel_coverage 0.000
_reflns_number_gt 6865
_reflns_number_total 9414
_reflns_threshold_expression 'I > 2\s(I)'
_cod_data_source_file d2ce01568d2.cif
_cod_data_source_block 20140307ckkcl_0m_sq
_cod_depositor_comments 'Adding full bibliography for 7246264--7246269.cif.'
_cod_original_sg_symbol_H-M 'P 21/c'
_cod_database_code 7246269
_shelx_shelxl_version_number 2014/7
_shelx_space_group_comment
;
The symmetry employed for this shelxl refinement is uniquely defined
by the following loop, which should always be used as a source of
symmetry information in preference to the above space-group names.
They are only intended as comments.
;
_shelx_estimated_absorpt_t_min 0.950
_shelx_estimated_absorpt_t_max 0.963

loop_
_space_group_symop_operation_xyz
'x, y, z'
'-x, y+1/2, -z+1/2'
'-x, -y, -z'
'x, -y-1/2, z-1/2'

loop_
_atom_site_label
_atom_site_type_symbol
_atom_site_fract_x
_atom_site_fract_y
_atom_site_fract_z
_atom_site_U_iso_or_equiv
_atom_site_adp_type
_atom_site_occupancy
_atom_site_site_symmetry_order
_atom_site_calc_flag
_atom_site_refinement_flags_posn
_atom_site_refinement_flags_adp
_atom_site_refinement_flags_occupancy
_atom_site_disorder_assembly
_atom_site_disorder_group
K1 K 0.53381(10) 0.96806(7) 0.68450(4) 0.0601(3) Uani 1 1 d . . . . .
K2 K -0.07553(10) 0.82601(7) 0.65429(5) 0.0702(4) Uani 1 1 d . . . . .
O1 O 0.4115(2) 1.10846(18) 0.70307(11) 0.0455(7) Uani 1 1 d . U . . .
O2 O 0.4706(2) 0.96876(17) 0.78371(10) 0.0404(6) Uani 1 1 d . U . . .
O3 O 0.5326(2) 0.80883(18) 0.71947(11) 0.0452(7) Uani 1 1 d . U . . .
O4 O 0.5228(2) 0.85159(19) 0.60757(11) 0.0493(7) Uani 1 1 d . U . . .
O5 O 0.4464(2) 1.03719(19) 0.59544(12) 0.0522(8) Uani 1 1 d . U . . .
O6 O -0.0647(2) 0.99548(18) 0.67726(11) 0.0476(7) Uani 1 1 d . U . . .
O7 O 0.0012(2) 0.84996(19) 0.75242(12) 0.0519(7) Uani 1 1 d . U . . .
O8 O 0.0641(2) 0.69275(17) 0.69746(11) 0.0454(7) Uani 1 1 d . U . . .
O9 O 0.0500(2) 0.73860(19) 0.58497(12) 0.0524(8) Uani 1 1 d . U . . .
O10 O -0.0265(3) 0.92653(19) 0.57070(13) 0.0555(8) Uani 1 1 d . U . . .
O11 O -0.0627(3) 0.78621(18) 0.94130(13) 0.0571(9) Uani 1 1 d . U . . .
O12 O -0.0112(3) 0.8767(2) 0.87587(12) 0.0672(9) Uani 1 1 d . U . . .
O13 O 0.1227(3) 0.78483(18) 0.91697(12) 0.0535(8) Uani 1 1 d . U . . .
O14 O 0.4125(3) 0.7941(2) 0.93678(14) 0.0674(9) Uani 1 1 d . U . . .
O15 O 0.5884(3) 0.8282(2) 0.91137(13) 0.0683(10) Uani 1 1 d . U . . .
O16 O 0.5744(4) 0.7333(2) 0.97866(14) 0.0813(12) Uani 1 1 d . U . . .
O1WA O 0.7406(3) 0.9926(2) 0.73267(19) 0.0576(11) Uani 0.75 1 d . U P . .
O2W O -0.2365(3) 0.7933(2) 0.7207(2) 0.0879(13) Uani 1 1 d . U . . .
O3WA O -0.1311(4) 0.6420(4) 0.6153(2) 0.0663(16) Uani 0.6 1 d . U P . .
S1 S 0.02452(9) 0.83368(6) 0.92127(4) 0.0419(3) Uani 1 1 d . . . . .
S2 S 0.52786(10) 0.80335(7) 0.95223(4) 0.0515(3) Uani 1 1 d . . . . .
C1 C 0.3121(3) 1.1167(2) 0.70204(14) 0.0357(9) Uani 1 1 d . . . . .
C2 C 0.1326(3) 1.1527(2) 0.67480(15) 0.0379(9) Uani 1 1 d . . . . .
H2 H 0.1073 1.2097 0.6691 0.045 Uiso 1 1 calc R U . . .
C3 C 0.1377(3) 1.1294(2) 0.73065(15) 0.0363(8) Uani 1 1 d . . . . .
H3 H 0.1214 1.1769 0.7513 0.044 Uiso 1 1 calc R U . . .
C4 C 0.0089(3) 1.0455(2) 0.68624(15) 0.0360(9) Uani 1 1 d . . . . .
C5 C 0.2994(3) 1.0873(2) 0.79063(14) 0.0337(8) Uani 1 1 d . . . . .
H5A H 0.2611 1.1200 0.8138 0.040 Uiso 1 1 calc R U . . .
H5B H 0.3745 1.1064 0.7924 0.040 Uiso 1 1 calc R U . . .
C6 C 0.0348(3) 1.0203(2) 0.77666(15) 0.0370(9) Uani 1 1 d . . . . .
H6A H -0.0387 0.9980 0.7729 0.044 Uiso 1 1 calc R U . . .
H6B H 0.0387 1.0584 0.8045 0.044 Uiso 1 1 calc R U . . .
C7 C 0.3818(3) 0.9487(2) 0.79831(13) 0.0307(8) Uani 1 1 d . . . . .
C8 C 0.2048(3) 0.9596(2) 0.82352(13) 0.0321(8) Uani 1 1 d . . . . .
H8 H 0.1851 0.9825 0.8552 0.039 Uiso 1 1 calc R U . . .
C9 C 0.2445(3) 0.8683(2) 0.82915(13) 0.0331(8) Uani 1 1 d . . . . .
H9 H 0.2458 0.8494 0.8637 0.040 Uiso 1 1 calc R U . . .
C10 C 0.0836(3) 0.8731(2) 0.77653(14) 0.0364(9) Uani 1 1 d . . . . .
C11 C 0.4228(3) 0.7995(2) 0.80818(14) 0.0362(9) Uani 1 1 d . . . . .
H11A H 0.4151 0.7638 0.8365 0.043 Uiso 1 1 calc R U . . .
H11B H 0.4985 0.8171 0.8093 0.043 Uiso 1 1 calc R U . . .
C12 C 0.1552(3) 0.7345(2) 0.79592(15) 0.0389(9) Uani 1 1 d . . . . .
H12A H 0.1848 0.7122 0.8275 0.047 Uiso 1 1 calc R U . . .
H12B H 0.0783 0.7199 0.7917 0.047 Uiso 1 1 calc R U . . .
C13 C 0.4603(3) 0.7583(2) 0.72376(14) 0.0348(8) Uani 1 1 d . . . . .
C14 C 0.3267(3) 0.6796(2) 0.75952(14) 0.0340(8) Uani 1 1 d . . . . .
H14 H 0.3480 0.6396 0.7858 0.041 Uiso 1 1 calc R U . . .
C15 C 0.3440(3) 0.6447(2) 0.70723(14) 0.0352(8) Uani 1 1 d . . . . .
H15 H 0.3667 0.5866 0.7089 0.042 Uiso 1 1 calc R U . . .
C16 C 0.1607(3) 0.6829(2) 0.71001(14) 0.0344(8) Uani 1 1 d . . . . .
C17 C 0.4744(3) 0.6904(3) 0.64302(15) 0.0409(9) Uani 1 1 d . . . . .
H17A H 0.5492 0.7104 0.6464 0.049 Uiso 1 1 calc R U . . .
H17B H 0.4765 0.6324 0.6340 0.049 Uiso 1 1 calc R U . . .
C18 C 0.2090(4) 0.6258(2) 0.63020(14) 0.0395(9) Uani 1 1 d . . . . .
H18A H 0.1329 0.6090 0.6272 0.047 Uiso 1 1 calc R U . . .
H18B H 0.2528 0.5776 0.6240 0.047 Uiso 1 1 calc R U . . .
C19 C 0.4457(3) 0.8115(3) 0.58864(15) 0.0391(9) Uani 1 1 d . . . . .
C20 C 0.3272(3) 0.7006(2) 0.57056(14) 0.0393(9) Uani 1 1 d . . . . .
H20 H 0.3505 0.6508 0.5537 0.047 Uiso 1 1 calc R U . . .
C21 C 0.2990(3) 0.7715(3) 0.53334(14) 0.0409(9) Uani 1 1 d . . . . .
H21 H 0.3084 0.7542 0.4992 0.049 Uiso 1 1 calc R U . . .
C22 C 0.1438(3) 0.7388(2) 0.57385(14) 0.0394(9) Uani 1 1 d . . . . .
C23 C 0.3901(4) 0.9126(3) 0.52320(16) 0.0468(10) Uani 1 1 d . . . . .
H23A H 0.4659 0.9298 0.5287 0.056 Uiso 1 1 calc R U . . .
H23B H 0.3748 0.9029 0.4879 0.056 Uiso 1 1 calc R U . . .
C24 C 0.1230(4) 0.8490(3) 0.51041(15) 0.0462(10) Uani 1 1 d . . . . .
H24A H 0.1468 0.8490 0.4771 0.055 Uiso 1 1 calc R U . . .
H24B H 0.0470 0.8319 0.5082 0.055 Uiso 1 1 calc R U . . .
C25 C 0.3557(4) 1.0347(3) 0.57397(15) 0.0439(10) Uani 1 1 d . . . . .
C26 C 0.2093(4) 0.9931(3) 0.51753(15) 0.0445(10) Uani 1 1 d . . . . .
H26 H 0.2056 1.0032 0.4817 0.053 Uiso 1 1 calc R U . . .
C27 C 0.1754(3) 1.0709(2) 0.54640(15) 0.0420(10) Uani 1 1 d . . . . .
H27 H 0.1599 1.1180 0.5241 0.050 Uiso 1 1 calc R U . . .
C28 C 0.0534(4) 0.9629(3) 0.55825(15) 0.0440(10) Uani 1 1 d . . . . .
C29 C 0.2824(4) 1.1578(2) 0.61369(15) 0.0432(10) Uani 1 1 d . . . . .
H29A H 0.3589 1.1736 0.6176 0.052 Uiso 1 1 calc R U . . .
H29B H 0.2417 1.2038 0.5983 0.052 Uiso 1 1 calc R U . . .
C30 C 0.0156(3) 1.0937(3) 0.60007(15) 0.0431(10) Uani 1 1 d . . . . .
H30A H -0.0592 1.0739 0.5971 0.052 Uiso 1 1 calc R U . . .
H30B H 0.0151 1.1503 0.5881 0.052 Uiso 1 1 calc R U . . .
C31 C 0.0620(3) 0.9137(2) 0.96524(13) 0.0328(8) Uani 1 1 d . . . . .
C32 C 0.1696(3) 0.9220(2) 0.98045(15) 0.0381(9) Uani 1 1 d . . . . .
H32 H 0.2206 0.8865 0.9682 0.046 Uiso 1 1 calc R U . . .
C33 C 0.2045(3) 0.9842(2) 1.01472(16) 0.0414(9) Uani 1 1 d . . . . .
H33 H 0.2784 0.9891 1.0250 0.050 Uiso 1 1 calc R U . . .
C34 C 0.1314(3) 1.0371(2) 1.03280(15) 0.0369(9) Uani 1 1 d . . . . .
H34 H 0.1558 1.0774 1.0556 0.044 Uiso 1 1 calc R U . . .
C35 C 0.0180(3) 1.0316(2) 1.01746(13) 0.0303(8) Uani 1 1 d . . . . .
C36 C 0.5389(3) 0.8888(3) 0.99490(14) 0.0390(9) Uani 1 1 d . . . . .
C37 C 0.5985(3) 0.8761(3) 1.03912(15) 0.0438(10) Uani 1 1 d . . . . .
H37 H 0.6276 0.8241 1.0468 0.053 Uiso 1 1 calc R U . . .
C38 C 0.6160(3) 0.9417(3) 1.07307(14) 0.0429(10) Uani 1 1 d . . . . .
H38 H 0.6590 0.9331 1.1026 0.052 Uiso 1 1 calc R U . . .
C39 C 0.5713(3) 1.0168(3) 1.06361(14) 0.0402(9) Uani 1 1 d . . . . .
H39 H 0.5817 1.0587 1.0871 0.048 Uiso 1 1 calc R U . . .
C40 C 0.5079(3) 1.0328(2) 1.01758(13) 0.0347(8) Uani 1 1 d . . . . .
N1 N 0.2441(3) 1.1424(2) 0.66248(12) 0.0405(8) Uani 1 1 d . . . . .
N2 N 0.2496(2) 1.10143(19) 0.74095(11) 0.0342(7) Uani 1 1 d . . . . .
N3 N 0.0553(3) 1.0934(2) 0.65202(12) 0.0403(8) Uani 1 1 d . . . . .
N4 N 0.0555(3) 1.06524(19) 0.73213(12) 0.0364(7) Uani 1 1 d . . . . .
N5 N 0.2984(2) 1.00157(18) 0.80582(11) 0.0326(7) Uani 1 1 d . . . . .
N6 N 0.3535(2) 0.87171(18) 0.81205(11) 0.0330(7) Uani 1 1 d . . . . .
N7 N 0.1109(2) 0.95353(19) 0.78770(12) 0.0347(7) Uani 1 1 d . . . . .
N8 N 0.1652(2) 0.82328(19) 0.79722(12) 0.0347(7) Uani 1 1 d . . . . .
N9 N 0.3964(3) 0.75271(19) 0.76294(11) 0.0348(7) Uani 1 1 d . . . . .
N10 N 0.4292(3) 0.69738(19) 0.69048(12) 0.0376(7) Uani 1 1 d . . . . .
N11 N 0.2109(3) 0.69642(19) 0.75647(12) 0.0372(7) Uani 1 1 d . . . . .
N12 N 0.2376(3) 0.6543(2) 0.68064(12) 0.0377(7) Uani 1 1 d . . . . .
N13 N 0.4153(3) 0.7350(2) 0.60321(12) 0.0400(8) Uani 1 1 d . . . . .
N14 N 0.3762(3) 0.8360(2) 0.54947(12) 0.0414(8) Uani 1 1 d . . . . .
N15 N 0.2253(3) 0.6873(2) 0.59286(12) 0.0405(8) Uani 1 1 d . . . . .
N16 N 0.1870(3) 0.7898(2) 0.53997(13) 0.0430(8) Uani 1 1 d . . . . .
N17 N 0.3213(3) 0.9785(2) 0.53799(13) 0.0469(9) Uani 1 1 d . . . . .
N18 N 0.2702(3) 1.0865(2) 0.58128(13) 0.0435(8) Uani 1 1 d . . . . .
N19 N 0.1310(3) 0.9321(2) 0.53000(13) 0.0455(8) Uani 1 1 d . . . . .
N20 N 0.0789(3) 1.0443(2) 0.56914(13) 0.0443(8) Uani 1 1 d . . . . .
O3WB O -0.2540(9) 0.8409(11) 0.5921(4) 0.124(4) Uani 0.4 1 d . U P . .
O1WB O 0.7216(11) 0.9789(9) 0.6151(6) 0.071(3) Uani 0.25 1 d . U P . .

loop_
_atom_site_aniso_label
_atom_site_aniso_U_11
_atom_site_aniso_U_22
_atom_site_aniso_U_33
_atom_site_aniso_U_23
_atom_site_aniso_U_13
_atom_site_aniso_U_12
K1 0.0674(7) 0.0575(6) 0.0534(6) -0.0017(5) -0.0071(5) -0.0033(5)
K2 0.0638(7) 0.0623(7) 0.0849(9) -0.0088(6) 0.0085(6) -0.0135(6)
O1 0.0348(15) 0.0563(17) 0.0444(16) 0.0060(13) -0.0030(12) -0.0065(13)
O2 0.0306(14) 0.0448(15) 0.0456(16) 0.0043(12) 0.0018(12) -0.0033(12)
O3 0.0384(15) 0.0524(17) 0.0446(16) -0.0063(13) 0.0017(13) -0.0048(13)
O4 0.0407(16) 0.0611(18) 0.0448(16) 0.0000(14) -0.0052(13) -0.0060(14)
O5 0.0465(17) 0.0559(18) 0.0518(18) 0.0049(14) -0.0109(14) -0.0075(14)
O6 0.0403(15) 0.0487(16) 0.0518(17) -0.0020(13) -0.0082(13) -0.0083(13)
O7 0.0383(15) 0.0528(17) 0.0624(19) -0.0121(14) -0.0091(14) -0.0063(13)
O8 0.0358(16) 0.0449(16) 0.0545(17) -0.0016(13) -0.0026(13) -0.0066(12)
O9 0.0387(16) 0.0555(18) 0.0611(19) 0.0110(15) -0.0066(14) -0.0019(14)
O10 0.0504(18) 0.0496(17) 0.065(2) -0.0022(15) -0.0068(15) -0.0097(15)
O11 0.0581(19) 0.0450(17) 0.072(2) -0.0215(15) 0.0264(16) -0.0188(15)
O12 0.079(2) 0.081(2) 0.0393(17) -0.0087(16) -0.0064(16) 0.0045(19)
O13 0.0587(19) 0.0459(16) 0.0583(19) -0.0127(14) 0.0198(15) 0.0018(14)
O14 0.066(2) 0.070(2) 0.064(2) -0.0188(17) -0.0062(17) -0.0155(18)
O15 0.080(2) 0.068(2) 0.059(2) -0.0165(17) 0.0169(18) 0.0106(18)
O16 0.121(3) 0.050(2) 0.068(2) -0.0070(17) -0.018(2) 0.014(2)
O1WA 0.033(2) 0.039(2) 0.101(3) -0.008(2) 0.003(2) 0.0051(17)
O2W 0.056(2) 0.063(2) 0.144(4) 0.000(2) 0.001(2) 0.0073(18)
O3WA 0.045(3) 0.093(4) 0.062(3) 0.028(3) 0.003(3) -0.038(3)
S1 0.0496(6) 0.0404(6) 0.0367(5) -0.0090(4) 0.0095(4) -0.0051(4)
S2 0.0624(7) 0.0503(6) 0.0414(6) -0.0110(5) 0.0006(5) 0.0038(5)
C1 0.039(2) 0.0270(18) 0.040(2) 0.0000(15) -0.0041(17) -0.0055(16)
C2 0.038(2) 0.0276(18) 0.045(2) 0.0003(16) -0.0102(17) 0.0006(16)
C3 0.035(2) 0.0314(19) 0.042(2) -0.0056(16) -0.0032(16) 0.0037(16)
C4 0.032(2) 0.0333(19) 0.041(2) 0.0012(16) -0.0056(16) 0.0047(16)
C5 0.036(2) 0.0326(19) 0.0310(19) -0.0052(15) -0.0049(16) -0.0031(16)
C6 0.0258(19) 0.043(2) 0.042(2) -0.0039(17) 0.0014(16) 0.0023(16)
C7 0.031(2) 0.038(2) 0.0220(17) -0.0007(14) -0.0054(14) 0.0003(16)
C8 0.0318(19) 0.038(2) 0.0265(18) -0.0030(15) 0.0028(15) -0.0002(15)
C9 0.036(2) 0.038(2) 0.0250(18) -0.0023(15) 0.0021(15) -0.0019(16)
C10 0.035(2) 0.041(2) 0.033(2) -0.0058(16) 0.0036(16) -0.0018(17)
C11 0.039(2) 0.038(2) 0.0302(19) -0.0024(15) -0.0086(16) 0.0061(16)
C12 0.045(2) 0.035(2) 0.038(2) 0.0026(16) 0.0119(18) -0.0079(17)
C13 0.034(2) 0.036(2) 0.033(2) 0.0007(16) -0.0039(16) 0.0086(17)
C14 0.042(2) 0.0269(18) 0.0321(19) 0.0030(14) -0.0025(16) 0.0034(16)
C15 0.042(2) 0.0284(18) 0.034(2) 0.0003(15) -0.0059(16) 0.0063(16)
C16 0.040(2) 0.0236(17) 0.040(2) 0.0011(15) 0.0007(17) -0.0067(16)
C17 0.039(2) 0.045(2) 0.038(2) -0.0046(17) -0.0001(17) 0.0156(18)
C18 0.049(2) 0.0282(19) 0.039(2) -0.0019(16) -0.0073(18) -0.0024(17)
C19 0.037(2) 0.048(2) 0.032(2) -0.0051(17) 0.0039(17) 0.0021(18)
C20 0.047(2) 0.038(2) 0.032(2) -0.0067(16) -0.0027(17) 0.0052(17)
C21 0.050(2) 0.045(2) 0.0267(19) -0.0069(16) -0.0018(17) -0.0009(19)
C22 0.046(2) 0.038(2) 0.032(2) -0.0035(16) -0.0104(17) 0.0002(18)
C23 0.051(3) 0.055(3) 0.034(2) 0.0038(19) 0.0065(19) -0.004(2)
C24 0.055(3) 0.044(2) 0.036(2) 0.0021(17) -0.0185(19) -0.004(2)
C25 0.052(3) 0.046(2) 0.033(2) 0.0138(18) -0.0032(19) -0.011(2)
C26 0.053(3) 0.047(2) 0.032(2) 0.0086(17) -0.0086(18) -0.002(2)
C27 0.051(2) 0.040(2) 0.032(2) 0.0120(17) -0.0108(18) -0.0059(18)
C28 0.050(3) 0.042(2) 0.037(2) 0.0081(18) -0.0158(19) -0.004(2)
C29 0.056(3) 0.034(2) 0.039(2) 0.0099(17) -0.0052(19) -0.0134(18)
C30 0.046(2) 0.038(2) 0.042(2) 0.0049(17) -0.0174(18) 0.0033(18)
C31 0.041(2) 0.0282(18) 0.0294(19) 0.0026(14) 0.0026(16) -0.0029(15)
C32 0.034(2) 0.035(2) 0.045(2) 0.0033(17) 0.0067(17) 0.0024(16)
C33 0.032(2) 0.044(2) 0.047(2) 0.0017(18) 0.0000(17) -0.0021(18)
C34 0.037(2) 0.035(2) 0.037(2) -0.0019(16) -0.0036(16) -0.0049(16)
C35 0.0330(19) 0.0296(18) 0.0281(18) 0.0045(14) 0.0016(15) -0.0005(15)
C36 0.036(2) 0.050(2) 0.032(2) -0.0069(17) 0.0052(16) -0.0008(18)
C37 0.041(2) 0.054(2) 0.037(2) 0.0025(18) 0.0037(18) 0.0027(19)
C38 0.039(2) 0.063(3) 0.026(2) 0.0012(18) -0.0030(16) -0.001(2)
C39 0.038(2) 0.059(3) 0.0230(18) -0.0058(17) 0.0004(16) -0.0040(19)
C40 0.0268(18) 0.051(2) 0.0261(18) -0.0039(16) 0.0036(15) -0.0033(16)
N1 0.0439(19) 0.0410(18) 0.0352(18) 0.0086(14) -0.0059(14) -0.0031(15)
N2 0.0316(16) 0.0381(17) 0.0318(17) 0.0007(13) -0.0052(13) 0.0027(13)
N3 0.0412(19) 0.0381(17) 0.0391(18) 0.0024(14) -0.0123(15) -0.0029(15)
N4 0.0335(17) 0.0364(17) 0.0383(18) -0.0033(14) -0.0038(14) -0.0011(14)
N5 0.0304(16) 0.0306(16) 0.0361(17) -0.0015(13) -0.0020(13) -0.0014(13)
N6 0.0305(16) 0.0329(16) 0.0352(17) 0.0026(13) 0.0011(13) 0.0026(13)
N7 0.0302(16) 0.0347(17) 0.0381(17) -0.0026(13) -0.0037(13) -0.0034(13)
N8 0.0327(17) 0.0333(16) 0.0377(17) -0.0038(13) 0.0001(14) 0.0000(13)
N9 0.0393(18) 0.0351(16) 0.0294(16) -0.0020(13) -0.0016(13) -0.0010(14)
N10 0.0372(18) 0.0400(18) 0.0354(17) -0.0042(14) 0.0010(14) 0.0020(14)
N11 0.0389(18) 0.0313(16) 0.0410(18) -0.0037(13) 0.0010(14) -0.0025(14)
N12 0.0433(19) 0.0369(17) 0.0318(17) -0.0030(13) -0.0036(14) 0.0009(14)
N13 0.0422(19) 0.0415(19) 0.0346(18) -0.0012(14) -0.0074(14) 0.0029(15)
N14 0.046(2) 0.0461(19) 0.0315(17) 0.0035(14) -0.0030(14) -0.0036(16)
N15 0.0426(19) 0.0418(18) 0.0362(18) 0.0020(14) -0.0024(15) 0.0038(15)
N16 0.0421(19) 0.0456(19) 0.0390(19) 0.0051(15) -0.0105(15) -0.0006(15)
N17 0.053(2) 0.048(2) 0.0372(19) 0.0010(15) -0.0087(16) -0.0035(17)
N18 0.048(2) 0.0413(18) 0.0397(19) 0.0036(15) -0.0066(16) -0.0066(16)
N19 0.052(2) 0.0409(19) 0.042(2) -0.0005(15) -0.0056(17) -0.0045(16)
N20 0.046(2) 0.0416(19) 0.043(2) 0.0020(15) -0.0076(16) -0.0058(16)
O3WB 0.056(6) 0.228(11) 0.078(7) -0.002(7) -0.047(5) 0.028(7)
O1WB 0.055(6) 0.067(7) 0.093(8) 0.042(6) 0.012(6) -0.013(6)

loop_
_atom_type_symbol
_atom_type_description
_atom_type_scat_dispersion_real
_atom_type_scat_dispersion_imag
_atom_type_scat_source
C C 0.0033 0.0016 'International Tables Vol C Tables 4.2.6.8 and 6.1.1.4'
H H 0.0000 0.0000 'International Tables Vol C Tables 4.2.6.8 and 6.1.1.4'
N N 0.0061 0.0033 'International Tables Vol C Tables 4.2.6.8 and 6.1.1.4'
O O 0.0106 0.0060 'International Tables Vol C Tables 4.2.6.8 and 6.1.1.4'
S S 0.1246 0.1234 'International Tables Vol C Tables 4.2.6.8 and 6.1.1.4'
K K 0.2009 0.2494 'International Tables Vol C Tables 4.2.6.8 and 6.1.1.4'

loop_
_geom_angle_atom_site_label_1
_geom_angle_atom_site_label_2
_geom_angle_atom_site_label_3
_geom_angle
_geom_angle_site_symmetry_1
_geom_angle_site_symmetry_3
_geom_angle_publ_flag
O3 K1 O5 131.40(10) . . ?
O3 K1 O1 133.15(10) . . ?
O5 K1 O1 69.75(9) . . ?
O3 K1 O1WA 90.18(11) . . ?
O5 K1 O1WA 128.19(13) . . ?
O1 K1 O1WA 106.44(11) . . ?
O3 K1 O4 67.85(9) . . ?
O5 K1 O4 68.72(10) . . ?
O1 K1 O4 133.37(9) . . ?
O1WA K1 O4 115.48(11) . . ?
O3 K1 O2 70.75(8) . . ?
O5 K1 O2 134.03(10) . . ?
O1 K1 O2 68.65(8) . . ?
O1WA K1 O2 82.37(12) . . ?
O4 K1 O2 134.45(9) . . ?
O3 K1 O1WB 106.7(3) . . ?
O5 K1 O1WB 73.0(3) . . ?
O1 K1 O1WB 120.1(3) . . ?
O1WA K1 O1WB 65.1(3) . . ?
O4 K1 O1WB 65.3(3) . . ?
O2 K1 O1WB 147.5(3) . . ?
O7 K2 O6 69.25(9) . . ?
O7 K2 O2W 67.60(12) . . ?
O6 K2 O2W 93.76(11) . . ?
O7 K2 O10 126.48(10) . . ?
O6 K2 O10 67.31(9) . . ?
O2W K2 O10 143.50(12) . . ?
O7 K2 O9 122.12(10) . . ?
O6 K2 O9 127.02(10) . . ?
O2W K2 O9 139.22(11) . . ?
O10 K2 O9 67.18(10) . . ?
O7 K2 O3WB 142.2(3) . . ?
O6 K2 O3WB 94.2(4) . . ?
O2W K2 O3WB 80.5(3) . . ?
O10 K2 O3WB 70.6(3) . . ?
O9 K2 O3WB 95.2(3) . . ?
O7 K2 O8 65.17(9) . . ?
O6 K2 O8 127.77(9) . . ?
O2W K2 O8 91.48(11) . . ?
O10 K2 O8 124.92(10) . . ?
O9 K2 O8 64.76(9) . . ?
O3WB K2 O8 137.8(4) . . ?
O7 K2 O3WA 119.36(13) . . ?
O6 K2 O3WA 168.79(13) . . ?
O2W K2 O3WA 83.88(13) . . ?
O10 K2 O3WA 108.53(12) . . ?
O9 K2 O3WA 56.25(12) . . ?
O3WB K2 O3WA 74.6(4) . . ?
O8 K2 O3WA 63.35(12) . . ?
C1 O1 K1 129.3(2) . . ?
C7 O2 K1 128.0(2) . . ?
C13 O3 K1 133.3(2) . . ?
C19 O4 K1 131.0(3) . . ?
C25 O5 K1 132.3(3) . . ?
C4 O6 K2 135.2(3) . . ?
C10 O7 K2 139.4(3) . . ?
C16 O8 K2 137.0(2) . . ?
C22 O9 K2 136.6(3) . . ?
C28 O10 K2 135.6(3) . . ?
O13 S1 O12 112.9(2) . . ?
O13 S1 O11 112.5(2) . . ?
O12 S1 O11 112.8(2) . . ?
O13 S1 C31 106.03(19) . . ?
O12 S1 C31 105.00(19) . . ?
O11 S1 C31 106.91(18) . . ?
O15 S2 O14 111.2(2) . . ?
O15 S2 O16 113.2(3) . . ?
O14 S2 O16 113.7(2) . . ?
O15 S2 C36 105.1(2) . . ?
O14 S2 C36 106.5(2) . . ?
O16 S2 C36 106.4(2) . . ?
O1 C1 N2 125.5(3) . . ?
O1 C1 N1 126.5(4) . . ?
N2 C1 N1 108.0(3) . . ?
N1 C2 N3 115.1(3) . . ?
N1 C2 C3 103.4(3) . . ?
N3 C2 C3 103.0(3) . . ?
N2 C3 N4 114.9(3) . . ?
N2 C3 C2 103.0(3) . . ?
N4 C3 C2 103.2(3) . . ?
O6 C4 N4 125.8(4) . . ?
O6 C4 N3 125.7(4) . . ?
N4 C4 N3 108.4(3) . . ?
N2 C5 N5 113.7(3) . . ?
N4 C6 N7 113.2(3) . . ?
O2 C7 N6 125.7(3) . . ?
O2 C7 N5 125.3(3) . . ?
N6 C7 N5 108.9(3) . . ?
N7 C8 N5 114.9(3) . . ?
N7 C8 C9 103.1(3) . . ?
N5 C8 C9 103.1(3) . . ?
N8 C9 N6 115.0(3) . . ?
N8 C9 C8 103.3(3) . . ?
N6 C9 C8 102.8(3) . . ?
O7 C10 N7 126.0(4) . . ?
O7 C10 N8 125.9(4) . . ?
N7 C10 N8 108.1(3) . . ?
N6 C11 N9 112.8(3) . . ?
N11 C12 N8 113.4(3) . . ?
O3 C13 N9 125.8(3) . . ?
O3 C13 N10 125.9(4) . . ?
N9 C13 N10 108.3(3) . . ?
N9 C14 N11 114.9(3) . . ?
N9 C14 C15 103.3(3) . . ?
N11 C14 C15 102.9(3) . . ?
N10 C15 N12 115.3(3) . . ?
N10 C15 C14 103.0(3) . . ?
N12 C15 C14 103.2(3) . . ?
O8 C16 N11 126.2(4) . . ?
O8 C16 N12 126.0(4) . . ?
N11 C16 N12 107.8(3) . . ?
N13 C17 N10 114.7(3) . . ?
N12 C18 N15 113.6(3) . . ?
O4 C19 N14 125.8(4) . . ?
O4 C19 N13 125.6(4) . . ?
N14 C19 N13 108.6(3) . . ?
N13 C20 N15 115.5(3) . . ?
N13 C20 C21 103.2(3) . . ?
N15 C20 C21 103.1(3) . . ?
N16 C21 N14 115.1(3) . . ?
N16 C21 C20 103.8(3) . . ?
N14 C21 C20 103.4(3) . . ?
O9 C22 N15 125.8(4) . . ?
O9 C22 N16 126.4(4) . . ?
N15 C22 N16 107.8(4) . . ?
N17 C23 N14 113.8(3) . . ?
N19 C24 N16 113.4(3) . . ?
O5 C25 N18 126.5(4) . . ?
O5 C25 N17 125.3(4) . . ?
N18 C25 N17 108.2(4) . . ?
N19 C26 N17 115.3(3) . . ?
N19 C26 C27 103.2(3) . . ?
N17 C26 C27 102.9(3) . . ?
N20 C27 N18 114.6(3) . . ?
N20 C27 C26 103.5(3) . . ?
N18 C27 C26 103.4(3) . . ?
O10 C28 N19 126.6(4) . . ?
O10 C28 N20 125.3(4) . . ?
N19 C28 N20 108.1(4) . . ?
N1 C29 N18 112.6(3) . . ?
N20 C30 N3 114.1(3) . . ?
C32 C31 C35 121.1(3) . 3_577 ?
C32 C31 S1 117.6(3) . . ?
C35 C31 S1 121.2(3) 3_577 . ?
C31 C32 C33 120.4(4) . . ?
C34 C33 C32 120.7(4) . . ?
C33 C34 C35 121.1(4) . . ?
C31 C35 C34 123.3(3) 3_577 . ?
C31 C35 C35 118.2(4) 3_577 3_577 ?
C34 C35 C35 118.5(4) . 3_577 ?
C37 C36 C40 121.3(4) . 3_677 ?
C37 C36 S2 116.9(3) . . ?
C40 C36 S2 121.7(3) 3_677 . ?
C36 C37 C38 120.0(4) . . ?
C39 C38 C37 121.2(4) . . ?
C38 C39 C40 120.6(4) . . ?
C36 C40 C40 118.3(4) 3_677 3_677 ?
C36 C40 C39 123.1(4) 3_677 . ?
C40 C40 C39 118.6(5) 3_677 . ?
C1 N1 C2 112.6(3) . . ?
C1 N1 C29 122.6(3) . . ?
C2 N1 C29 124.7(3) . . ?
C1 N2 C5 121.2(3) . . ?
C1 N2 C3 112.1(3) . . ?
C5 N2 C3 123.3(3) . . ?
C4 N3 C30 122.2(3) . . ?
C4 N3 C2 112.5(3) . . ?
C30 N3 C2 124.4(3) . . ?
C4 N4 C6 123.4(3) . . ?
C4 N4 C3 112.6(3) . . ?
C6 N4 C3 123.5(3) . . ?
C7 N5 C5 122.4(3) . . ?
C7 N5 C8 112.4(3) . . ?
C5 N5 C8 124.6(3) . . ?
C7 N6 C11 123.7(3) . . ?
C7 N6 C9 112.7(3) . . ?
C11 N6 C9 123.5(3) . . ?
C10 N7 C8 112.3(3) . . ?
C10 N7 C6 121.5(3) . . ?
C8 N7 C6 123.6(3) . . ?
C10 N8 C9 112.5(3) . . ?
C10 N8 C12 121.2(3) . . ?
C9 N8 C12 124.7(3) . . ?
C13 N9 C14 112.0(3) . . ?
C13 N9 C11 120.9(3) . . ?
C14 N9 C11 124.4(3) . . ?
C13 N10 C15 112.8(3) . . ?
C13 N10 C17 122.3(3) . . ?
C15 N10 C17 124.8(3) . . ?
C16 N11 C12 122.5(3) . . ?
C16 N11 C14 113.0(3) . . ?
C12 N11 C14 124.0(3) . . ?
C16 N12 C18 121.9(3) . . ?
C16 N12 C15 112.8(3) . . ?
C18 N12 C15 124.7(3) . . ?
C19 N13 C20 112.4(3) . . ?
C19 N13 C17 122.6(3) . . ?
C20 N13 C17 124.6(3) . . ?
C19 N14 C23 122.6(4) . . ?
C19 N14 C21 112.1(3) . . ?
C23 N14 C21 124.7(3) . . ?
C22 N15 C18 122.9(4) . . ?
C22 N15 C20 112.5(3) . . ?
C18 N15 C20 124.6(3) . . ?
C22 N16 C21 112.8(3) . . ?
C22 N16 C24 123.2(4) . . ?
C21 N16 C24 123.7(4) . . ?
C25 N17 C23 122.3(4) . . ?
C25 N17 C26 112.8(4) . . ?
C23 N17 C26 124.9(3) . . ?
C25 N18 C29 122.1(4) . . ?
C25 N18 C27 112.4(3) . . ?
C29 N18 C27 124.5(4) . . ?
C28 N19 C26 113.1(3) . . ?
C28 N19 C24 121.0(4) . . ?
C26 N19 C24 125.5(4) . . ?
C28 N20 C30 122.2(4) . . ?
C28 N20 C27 112.0(4) . . ?
C30 N20 C27 125.8(3) . . ?

loop_
_geom_bond_atom_site_label_1
_geom_bond_atom_site_label_2
_geom_bond_distance
_geom_bond_site_symmetry_2
_geom_bond_publ_flag
K1 O3 2.743(3) . ?
K1 O5 2.787(3) . ?
K1 O1 2.790(3) . ?
K1 O1WA 2.785(4) . ?
K1 O4 2.800(3) . ?
K1 O2 2.851(3) . ?
K1 O1WB 3.092(14) . ?
K2 O7 2.767(3) . ?
K2 O6 2.811(3) . ?
K2 O2W 2.824(5) . ?
K2 O10 2.886(4) . ?
K2 O9 2.889(4) . ?
K2 O3WB 2.661(9) . ?
K2 O8 2.936(3) . ?
K2 O3WA 3.211(7) . ?
O1 C1 1.225(5) . ?
O2 C7 1.232(4) . ?
O3 C13 1.218(5) . ?
O4 C19 1.224(5) . ?
O5 C25 1.214(5) . ?
O6 C4 1.222(5) . ?
O7 C10 1.216(5) . ?
O8 C16 1.216(5) . ?
O9 C22 1.213(5) . ?
O10 C28 1.214(5) . ?
O11 S1 1.457(3) . ?
O12 S1 1.447(4) . ?
O13 S1 1.453(3) . ?
O14 S2 1.451(4) . ?
O15 S2 1.438(4) . ?
O16 S2 1.434(4) . ?
S1 C31 1.791(4) . ?
S2 C36 1.798(4) . ?
C1 N2 1.374(5) . ?
C1 N1 1.366(5) . ?
C2 N1 1.444(5) . ?
C2 N3 1.452(5) . ?
C2 C3 1.552(6) . ?
C3 N2 1.451(5) . ?
C3 N4 1.450(5) . ?
C4 N4 1.361(5) . ?
C4 N3 1.365(5) . ?
C5 N2 1.447(5) . ?
C5 N5 1.446(5) . ?
C6 N4 1.446(5) . ?
C6 N7 1.443(5) . ?
C7 N6 1.352(5) . ?
C7 N5 1.362(5) . ?
C8 N7 1.447(5) . ?
C8 N5 1.448(5) . ?
C8 C9 1.559(5) . ?
C9 N8 1.444(5) . ?
C9 N6 1.452(5) . ?
C10 N7 1.372(5) . ?
C10 N8 1.369(5) . ?
C11 N6 1.454(5) . ?
C11 N9 1.451(5) . ?
C12 N11 1.449(5) . ?
C12 N8 1.442(5) . ?
C13 N9 1.371(5) . ?
C13 N10 1.368(5) . ?
C14 N9 1.457(5) . ?
C14 N11 1.443(5) . ?
C14 C15 1.552(5) . ?
C15 N10 1.450(5) . ?
C15 N12 1.448(5) . ?
C16 N11 1.370(5) . ?
C16 N12 1.362(5) . ?
C17 N13 1.441(5) . ?
C17 N10 1.442(5) . ?
C18 N12 1.455(5) . ?
C18 N15 1.443(5) . ?
C19 N14 1.363(5) . ?
C19 N13 1.360(5) . ?
C20 N13 1.450(5) . ?
C20 N15 1.447(5) . ?
C20 C21 1.545(6) . ?
C21 N16 1.432(5) . ?
C21 N14 1.451(5) . ?
C22 N15 1.369(5) . ?
C22 N16 1.371(5) . ?
C23 N17 1.437(6) . ?
C23 N14 1.445(5) . ?
C24 N19 1.445(5) . ?
C24 N16 1.439(5) . ?
C25 N18 1.369(6) . ?
C25 N17 1.372(5) . ?
C26 N19 1.436(5) . ?
C26 N17 1.459(5) . ?
C26 C27 1.555(6) . ?
C27 N20 1.444(6) . ?
C27 N18 1.459(5) . ?
C28 N19 1.363(6) . ?
C28 N20 1.380(5) . ?
C29 N1 1.457(5) . ?
C29 N18 1.449(5) . ?
C30 N20 1.431(6) . ?
C30 N3 1.448(5) . ?
C31 C32 1.358(6) . ?
C31 C35 1.428(5) 3_577 ?
C32 C33 1.410(6) . ?
C33 C34 1.359(6) . ?
C34 C35 1.421(5) . ?
C35 C31 1.428(5) 3_577 ?
C35 C35 1.437(7) 3_577 ?
C36 C37 1.365(6) . ?
C36 C40 1.422(6) 3_677 ?
C37 C38 1.408(6) . ?
C38 C39 1.349(6) . ?
C39 C40 1.436(5) . ?
C40 C36 1.422(6) 3_677 ?
C40 C40 1.426(8) 3_677 ?
